data_4026040
loop_
_publ_author_name
'Sung Kuk Kim'
'Dustin E. Gross'
'Dong-Gyu Cho'
'Vincent M. Lynch'
'Jonathan L. Sessler'

_publ_section_title
;
 N-Tosylpyrrolidine Calix[4]pyrrole: Synthesis and Ion Binding Studies
;
_journal_name_full 'Journal of Organic Chemistry'
_journal_page_first 1005
_journal_page_last 1012
_journal_paper_doi 10.1021/jo101882r
_journal_volume 76
_journal_year 2011
_chemical_formula_moiety 'C64 H72 N8 O8 S4, C16 H36 N 1+, Cl 1-'
_chemical_formula_sum 'C80 H108 Cl N9 O8 S4'
_chemical_formula_weight 1487.44
_chemical_name_systematic
;
 ?
;
_space_group_IT_number 109
_symmetry_cell_setting tetragonal
_symmetry_space_group_name_Hall 'I 4bw -2'
_symmetry_space_group_name_H-M 'I 41 m d'
_atom_sites_solution_hydrogens geom
_atom_sites_solution_primary direct
_atom_sites_solution_secondary difmap
_audit_creation_method SHELXL-97
_cell_angle_alpha 90.00
_cell_angle_beta 90.00
_cell_angle_gamma 90.00
_cell_formula_units_Z 4
_cell_length_a 23.5509(15)
_cell_length_b 23.5509(15)
_cell_length_c 14.5959(9)
_cell_measurement_reflns_used 6049
_cell_measurement_temperature 153(2)
_cell_measurement_theta_max 25.0
_cell_measurement_theta_min 1.0
_cell_volume 8095.5(9)
_computing_cell_refinement 'Collect software, Nonius B.V. 1998'
_computing_data_collection 'Collect software, Nonius B.V. 1998'
_computing_data_reduction
;
DENZO and Scalepack (Otwinoski and Minor, 1997)
;
_computing_molecular_graphics 'XP SHELXTL/PC, Siemens Analytical'
_computing_structure_refinement 'XL SHELXTL/PC, Siemens Analytical'
_computing_structure_solution
;

SIR97 - Altomare A., Burla M.C., Camalli M., Cascarano G.L., Giacovazzo C., 
Guagliardi A., Moliterni A.G.G., Polidori G.,Spagna R.
;
_diffrn_ambient_temperature 153(2)
_diffrn_measured_fraction_theta_full 0.998
_diffrn_measured_fraction_theta_max 0.998
_diffrn_measurement_device_type 'Nonius Kappa CCD'
_diffrn_measurement_method \w-scans
_diffrn_radiation_monochromator graphite
_diffrn_radiation_source 'fine-focus sealed tube'
_diffrn_radiation_type MoK\a
_diffrn_radiation_wavelength 0.71073
_diffrn_reflns_av_R_equivalents 0.1141
_diffrn_reflns_av_sigmaI/netI 0.1002
_diffrn_reflns_limit_h_max 28
_diffrn_reflns_limit_h_min -27
_diffrn_reflns_limit_k_max 28
_diffrn_reflns_limit_k_min -26
_diffrn_reflns_limit_l_max 17
_diffrn_reflns_limit_l_min -17
_diffrn_reflns_number 12049
_diffrn_reflns_theta_full 25.02
_diffrn_reflns_theta_max 25.02
_diffrn_reflns_theta_min 2.38
_exptl_absorpt_coefficient_mu 0.209
_exptl_absorpt_correction_type none
_exptl_crystal_colour colorless
_exptl_crystal_density_diffrn 1.220
_exptl_crystal_description prisms
_exptl_crystal_F_000 3184
_exptl_crystal_size_max 0.15
_exptl_crystal_size_mid 0.10
_exptl_crystal_size_min 0.08
_refine_diff_density_max 0.626
_refine_diff_density_min -0.459
_refine_diff_density_rms 0.091
_refine_ls_abs_structure_details 'Flack H D (1983), Acta Cryst. A39, 876-881'
_refine_ls_abs_structure_Flack 0.21(18)
_refine_ls_extinction_method none
_refine_ls_goodness_of_fit_ref 1.124
_refine_ls_hydrogen_treatment mixed
_refine_ls_matrix_type full
_refine_ls_number_parameters 205
_refine_ls_number_reflns 3746
_refine_ls_number_restraints 1
_refine_ls_restrained_S_all 1.124
_refine_ls_R_factor_all 0.1379
_refine_ls_R_factor_gt 0.0861
_refine_ls_shift/su_max 0.003
_refine_ls_shift/su_mean 0.001
_refine_ls_structure_factor_coef Fsqd
_refine_ls_weighting_details 'calc w=1/[\s^2^(Fo^2^)+(0.1100P)^2^+0.0000P] where P=(Fo^2^+2Fc^2^)/3'
_refine_ls_weighting_scheme calc
_refine_ls_wR_factor_gt 0.2084
_refine_ls_wR_factor_ref 0.2295
_reflns_number_gt 2121
_reflns_number_total 3746
_reflns_threshold_expression >2sigma(I)
_cod_data_source_file jo101882r_si_002.cif
_cod_data_source_block ksk007
_cod_database_code 4026040

loop_
_symmetry_equiv_pos_as_xyz
'x, y, z'
'-x, y, z'
'-x+1/2, -y+1/2, z+1/2'
'x+1/2, -y+1/2, z+1/2'
'-y, -x+1/2, z+1/4'
'y+1/2, -x, z+3/4'
'-y, x+1/2, z+1/4'
'y+1/2, x, z+3/4'
'x+1/2, y+1/2, z+1/2'
'-x+1/2, y+1/2, z+1/2'
'-x+1, -y+1, z+1'
'x+1, -y+1, z+1'
'-y+1/2, -x+1, z+3/4'
'y+1, -x+1/2, z+5/4'
'-y+1/2, x+1, z+3/4'
'y+1, x+1/2, z+5/4'

loop_
_atom_site_label
_atom_site_type_symbol
_atom_site_fract_x
_atom_site_fract_y
_atom_site_fract_z
_atom_site_U_iso_or_equiv
_atom_site_adp_type
_atom_site_occupancy
_atom_site_symmetry_multiplicity
_atom_site_calc_flag
_atom_site_refinement_flags
Cl1 Cl 0.5000 0.5000 0.2602(2) 0.0671(9) Uani 1 4 d S
S1 S 0.35158(7) 0.34448(7) 0.77661(12) 0.0712(6) Uani 1 1 d .
O1 O 0.3271(2) 0.3913(2) 0.8238(3) 0.0937(16) Uani 1 1 d .
O2 O 0.39713(19) 0.31349(18) 0.8179(3) 0.0767(13) Uani 1 1 d .
N1 N 0.42496(16) 0.42471(17) 0.4150(3) 0.0480(11) Uani 1 1 d .
H1A H 0.4375 0.4380 0.3624 0.058 Uiso 1 1 calc R
N2 N 0.3738(2) 0.3699(2) 0.6807(4) 0.0713(15) Uani 1 1 d .
C1 C 0.5000 0.3463(2) 0.4240(5) 0.0414(17) Uani 1 2 d S
C2 C 0.4470(2) 0.3771(2) 0.4602(4) 0.0514(14) Uani 1 1 d .
C3 C 0.4159(2) 0.3710(2) 0.5386(4) 0.0483(13) Uani 1 1 d .
C4 C 0.4144(3) 0.3363(3) 0.6227(4) 0.0687(18) Uani 1 1 d .
H4A H 0.4524 0.3336 0.6515 0.082 Uiso 1 1 calc R
H4B H 0.3999 0.2976 0.6104 0.082 Uiso 1 1 calc R
C5 C 0.3410(3) 0.4119(2) 0.6289(4) 0.0591(16) Uani 1 1 d .
H5A H 0.3401 0.4491 0.6605 0.071 Uiso 1 1 calc R
H5B H 0.3017 0.3988 0.6177 0.071 Uiso 1 1 calc R
C6 C 0.3747(2) 0.4146(2) 0.5418(4) 0.0455(13) Uani 1 1 d .
C7 C 0.38130(19) 0.4475(2) 0.4641(4) 0.0427(12) Uani 1 1 d .
C8 C 0.3482(3) 0.5000 0.4302(5) 0.0493(19) Uani 1 2 d S
C9 C 0.2982(2) 0.2946(3) 0.7537(4) 0.0584(15) Uani 1 1 d .
C10 C 0.3120(3) 0.2395(3) 0.7380(4) 0.0610(16) Uani 1 1 d .
H10A H 0.3507 0.2281 0.7362 0.073 Uiso 1 1 calc R
C11 C 0.2681(3) 0.1990(3) 0.7244(4) 0.0701(17) Uani 1 1 d .
H11A H 0.2777 0.1606 0.7127 0.084 Uiso 1 1 calc R
C12 C 0.2117(3) 0.2146(4) 0.7279(5) 0.079(2) Uani 1 1 d .
C13 C 0.1974(3) 0.2711(5) 0.7359(6) 0.091(3) Uani 1 1 d .
H13A H 0.1589 0.2829 0.7321 0.109 Uiso 1 1 calc R
C14 C 0.2406(4) 0.3104(4) 0.7498(5) 0.091(2) Uani 1 1 d .
H14A H 0.2309 0.3493 0.7570 0.109 Uiso 1 1 calc R
C15 C 0.1641(3) 0.1733(5) 0.7190(7) 0.134(4) Uani 1 1 d .
H15A H 0.1699 0.1498 0.6644 0.201 Uiso 1 1 calc R
H15B H 0.1281 0.1939 0.7134 0.201 Uiso 1 1 calc R
H15C H 0.1629 0.1489 0.7735 0.201 Uiso 1 1 calc R
C16 C 0.5000 0.2871(3) 0.4592(6) 0.055(2) Uani 1 2 d S
H16A H 0.5333 0.2671 0.4392 0.083 Uiso 0.50 1 d PR
H16B H 0.5000 0.2895 0.5248 0.083 Uiso 1 2 d SR
C17 C 0.5000 0.3434(3) 0.3198(5) 0.053(2) Uani 1 2 d S
H17A H 0.5333 0.3239 0.2985 0.079 Uiso 0.50 1 d PR
H17C H 0.5000 0.3816 0.2966 0.079 Uiso 1 2 d SR
C18 C 0.3414(3) 0.5000 0.3284(7) 0.069(2) Uani 1 2 d S
H18A H 0.3209 0.5333 0.3099 0.104 Uiso 0.50 1 d PR
H18B H 0.3782 0.5000 0.3001 0.104 Uiso 1 2 d SR
C19 C 0.2885(3) 0.5000 0.4682(7) 0.065(2) Uani 1 2 d S
H19A H 0.2685 0.5333 0.4483 0.097 Uiso 0.50 1 d PR
H19C H 0.2911 0.5000 0.5338 0.097 Uiso 1 2 d SR

loop_
_atom_site_aniso_label
_atom_site_aniso_U_11
_atom_site_aniso_U_22
_atom_site_aniso_U_33
_atom_site_aniso_U_23
_atom_site_aniso_U_13
_atom_site_aniso_U_12
Cl1 0.0582(18) 0.074(2) 0.069(2) 0.000 0.000 0.000
S1 0.0803(12) 0.0670(11) 0.0663(10) 0.0011(10) 0.0122(10) 0.0107(9)
O1 0.129(4) 0.074(3) 0.078(3) -0.010(3) 0.028(3) 0.016(3)
O2 0.084(3) 0.073(3) 0.073(3) 0.018(2) -0.010(2) -0.001(2)
N1 0.033(2) 0.045(3) 0.066(3) 0.011(2) -0.004(2) 0.0024(19)
N2 0.073(3) 0.068(3) 0.074(3) 0.003(3) 0.021(3) 0.015(3)
C1 0.037(4) 0.023(4) 0.064(5) -0.003(3) 0.000 0.000
C2 0.038(3) 0.037(3) 0.079(4) -0.002(3) -0.014(3) -0.010(2)
C3 0.045(3) 0.053(3) 0.048(3) 0.012(3) 0.006(3) -0.007(2)
C4 0.078(4) 0.054(4) 0.074(5) 0.004(3) 0.000(4) 0.015(3)
C5 0.069(4) 0.040(3) 0.069(4) 0.015(3) 0.004(3) 0.012(3)
C6 0.038(3) 0.045(3) 0.054(3) 0.001(3) 0.006(3) 0.001(2)
C7 0.023(2) 0.040(3) 0.066(4) -0.006(3) -0.004(2) 0.005(2)
C8 0.052(5) 0.049(4) 0.046(4) 0.000 0.011(4) 0.000
C9 0.056(4) 0.069(4) 0.050(4) -0.002(3) 0.011(3) 0.014(3)
C10 0.045(3) 0.079(4) 0.059(3) 0.000(3) 0.004(3) 0.013(3)
C11 0.067(4) 0.079(4) 0.064(4) 0.002(4) -0.008(3) 0.004(4)
C12 0.093(6) 0.104(6) 0.041(3) 0.012(4) -0.001(4) -0.018(5)
C13 0.042(4) 0.151(9) 0.079(5) 0.036(5) 0.005(3) 0.001(5)
C14 0.106(6) 0.097(6) 0.070(5) 0.020(4) 0.018(4) 0.035(5)
C15 0.083(5) 0.216(12) 0.103(6) 0.027(7) 0.000(5) -0.057(7)
C16 0.050(5) 0.050(5) 0.066(5) -0.006(4) 0.000 0.000
C17 0.041(4) 0.056(5) 0.061(5) -0.003(4) 0.000 0.000
C18 0.031(4) 0.079(6) 0.097(7) 0.000 -0.015(4) 0.000
C19 0.035(4) 0.054(5) 0.106(7) 0.000 -0.003(4) 0.000

loop_
_atom_type_symbol
_atom_type_description
_atom_type_scat_dispersion_real
_atom_type_scat_dispersion_imag
_atom_type_scat_source
C C 0.0033 0.0016 'International Tables Vol C Tables 4.2.6.8 and 6.1.1.4'
H H 0.0000 0.0000 'International Tables Vol C Tables 4.2.6.8 and 6.1.1.4'
N N 0.0061 0.0033 'International Tables Vol C Tables 4.2.6.8 and 6.1.1.4'
O O 0.0106 0.0060 'International Tables Vol C Tables 4.2.6.8 and 6.1.1.4'
S S 0.1246 0.1234 'International Tables Vol C Tables 4.2.6.8 and 6.1.1.4'
Cl Cl 0.1484 0.1585 'International Tables Vol C Tables 4.2.6.8 and 6.1.1.4'

loop_
_geom_angle_atom_site_label_1
_geom_angle_atom_site_label_2
_geom_angle_atom_site_label_3
_geom_angle
_geom_angle_site_symmetry_1
_geom_angle_site_symmetry_3
O1 S1 O2 119.7(3) . .
O1 S1 N2 105.3(3) . .
O2 S1 N2 108.2(3) . .
O1 S1 C9 108.7(3) . .
O2 S1 C9 106.1(3) . .
N2 S1 C9 108.5(3) . .
C7 N1 C2 110.3(4) . .
C7 N1 H1A 124.8 . .
C2 N1 H1A 124.8 . .
C5 N2 C4 113.6(5) . .
C5 N2 S1 121.9(4) . .
C4 N2 S1 120.1(4) . .
C16 C1 C17 107.7(6) . .
C16 C1 C2 108.9(4) . 2_655
C17 C1 C2 111.3(4) . 2_655
C16 C1 C2 108.9(4) . .
C17 C1 C2 111.3(4) . .
C2 C1 C2 108.6(5) 2_655 .
C3 C2 N1 106.3(5) . .
C3 C2 C1 132.3(5) . .
N1 C2 C1 121.2(5) . .
C2 C3 C6 108.6(4) . .
C2 C3 C4 140.2(5) . .
C6 C3 C4 111.0(5) . .
C3 C4 N2 101.1(4) . .
C3 C4 H4A 111.6 . .
N2 C4 H4A 111.6 . .
C3 C4 H4B 111.6 . .
N2 C4 H4B 111.6 . .
H4A C4 H4B 109.4 . .
N2 C5 C6 100.8(4) . .
N2 C5 H5A 111.6 . .
C6 C5 H5A 111.6 . .
N2 C5 H5B 111.6 . .
C6 C5 H5B 111.6 . .
H5A C5 H5B 109.4 . .
C7 C6 C3 107.6(4) . .
C7 C6 C5 141.2(4) . .
C3 C6 C5 111.1(4) . .
N1 C7 C6 107.2(4) . .
N1 C7 C8 121.8(5) . .
C6 C7 C8 131.0(5) . .
C18 C8 C19 105.4(7) . .
C18 C8 C7 111.9(4) . 12_454
C19 C8 C7 110.6(4) . 12_454
C18 C8 C7 111.9(4) . .
C19 C8 C7 110.6(4) . .
C7 C8 C7 106.5(6) 12_454 .
C10 C9 C14 118.4(6) . .
C10 C9 S1 120.0(5) . .
C14 C9 S1 121.5(6) . .
C9 C10 C11 119.3(5) . .
C9 C10 H10A 120.3 . .
C11 C10 H10A 120.3 . .
C12 C11 C10 121.2(7) . .
C12 C11 H11A 119.4 . .
C10 C11 H11A 119.4 . .
C13 C12 C11 119.7(7) . .
C13 C12 C15 117.0(8) . .
C11 C12 C15 123.2(9) . .
C12 C13 C14 118.5(7) . .
C12 C13 H13A 120.8 . .
C14 C13 H13A 120.8 . .
C13 C14 C9 122.4(7) . .
C13 C14 H14A 118.8 . .
C9 C14 H14A 118.8 . .
C12 C15 H15A 109.5 . .
C12 C15 H15B 109.5 . .
H15A C15 H15B 109.5 . .
C12 C15 H15C 109.5 . .
H15A C15 H15C 109.5 . .
H15B C15 H15C 109.5 . .
C1 C16 H16A 110.8 . .
C1 C16 H16B 106.8 . .
H16A C16 H16B 109.5 . .
C1 C17 H17A 110.1 . .
C1 C17 H17C 108.1 . .
H17A C17 H17C 109.5 . .
C8 C18 H18A 109.5 . .
C8 C18 H18B 109.4 . .
H18A C18 H18B 109.5 . .
C8 C19 H19A 110.3 . .
C8 C19 H19C 107.9 . .
H19A C19 H19C 109.5 . .

loop_
_geom_bond_atom_site_label_1
_geom_bond_atom_site_label_2
_geom_bond_distance
_geom_bond_site_symmetry_2
S1 O1 1.423(5) .
S1 O2 1.431(5) .
S1 N2 1.609(6) .
S1 C9 1.752(6) .
N1 C7 1.364(6) .
N1 C2 1.400(6) .
N1 H1A 0.8800 .
N2 C5 1.466(7) .
N2 C4 1.503(7) .
C1 C16 1.485(10) .
C1 C17 1.522(11) .
C1 C2 1.538(7) 2_655
C1 C2 1.538(7) .
C2 C3 1.366(8) .
C3 C6 1.414(7) .
C3 C4 1.475(8) .
C4 H4A 0.9900 .
C4 H4B 0.9900 .
C5 C6 1.499(8) .
C5 H5A 0.9900 .
C5 H5B 0.9900 .
C6 C7 1.383(8) .
C7 C8 1.542(7) .
C8 C18 1.493(12) .
C8 C19 1.513(10) .
C8 C7 1.542(7) 12_454
C9 C10 1.358(8) .
C9 C14 1.407(9) .
C10 C11 1.421(9) .
C10 H10A 0.9500 .
C11 C12 1.378(10) .
C11 H11A 0.9500 .
C12 C13 1.376(11) .
C12 C15 1.492(11) .
C13 C14 1.390(12) .
C13 H13A 0.9500 .
C14 H14A 0.9500 .
C15 H15A 0.9800 .
C15 H15B 0.9800 .
C15 H15C 0.9800 .
C16 H16A 0.9599 .
C16 H16B 0.9600 .
C17 H17A 0.9599 .
C17 H17C 0.9599 .
C18 H18A 0.9599 .
C18 H18B 0.9600 .
C19 H19A 0.9597 .
C19 H19C 0.9598 .

loop_
_geom_hbond_atom_site_label_D
_geom_hbond_atom_site_label_H
_geom_hbond_atom_site_label_A
_geom_hbond_distance_DH
_geom_hbond_distance_HA
_geom_hbond_distance_DA
_geom_hbond_angle_DHA
N1 H1A Cl1 0.88 2.55 3.372(5) 155.0

loop_
_geom_torsion_atom_site_label_1
_geom_torsion_atom_site_label_2
_geom_torsion_atom_site_label_3
_geom_torsion_atom_site_label_4
_geom_torsion
_geom_torsion_site_symmetry_1
_geom_torsion_site_symmetry_4
O1 S1 N2 C5 -40.1(6) . .
O2 S1 N2 C5 -169.2(5) . .
C9 S1 N2 C5 76.2(6) . .
O1 S1 N2 C4 165.2(5) . .
O2 S1 N2 C4 36.1(6) . .
C9 S1 N2 C4 -78.5(6) . .
C7 N1 C2 C3 0.0(5) . .
C7 N1 C2 C1 -174.6(4) . .
C16 C1 C2 C3 29.9(8) . .
C17 C1 C2 C3 148.5(6) . .
C2 C1 C2 C3 -88.6(7) 2_655 .
C16 C1 C2 N1 -157.2(5) . .
C17 C1 C2 N1 -38.6(6) . .
C2 C1 C2 N1 84.3(7) 2_655 .
N1 C2 C3 C6 0.1(5) . .
C1 C2 C3 C6 173.8(5) . .
N1 C2 C3 C4 -174.1(7) . .
C1 C2 C3 C4 -0.4(11) . .
C2 C3 C4 N2 166.1(7) . .
C6 C3 C4 N2 -8.1(6) . .
C5 N2 C4 C3 15.2(7) . .
S1 N2 C4 C3 171.9(4) . .
C4 N2 C5 C6 -15.7(7) . .
S1 N2 C5 C6 -171.9(4) . .
C2 C3 C6 C7 -0.2(6) . .
C4 C3 C6 C7 175.9(5) . .
C2 C3 C6 C5 -177.2(5) . .
C4 C3 C6 C5 -1.1(6) . .
N2 C5 C6 C7 -165.5(6) . .
N2 C5 C6 C3 10.0(6) . .
C2 N1 C7 C6 -0.1(5) . .
C2 N1 C7 C8 -179.1(4) . .
C3 C6 C7 N1 0.1(5) . .
C5 C6 C7 N1 175.7(7) . .
C3 C6 C7 C8 179.1(5) . .
C5 C6 C7 C8 -5.4(11) . .
N1 C7 C8 C18 35.9(7) . .
C6 C7 C8 C18 -142.9(6) . .
N1 C7 C8 C19 153.0(5) . .
C6 C7 C8 C19 -25.7(8) . .
N1 C7 C8 C7 -86.8(6) . 12_454
C6 C7 C8 C7 94.5(6) . 12_454
O1 S1 C9 C10 -157.8(5) . .
O2 S1 C9 C10 -27.9(6) . .
N2 S1 C9 C10 88.1(5) . .
O1 S1 C9 C14 22.9(6) . .
O2 S1 C9 C14 152.9(5) . .
N2 S1 C9 C14 -91.1(5) . .
C14 C9 C10 C11 -4.1(9) . .
S1 C9 C10 C11 176.6(5) . .
C9 C10 C11 C12 -0.8(9) . .
C10 C11 C12 C13 6.3(10) . .
C10 C11 C12 C15 -176.6(7) . .
C11 C12 C13 C14 -6.5(10) . .
C15 C12 C13 C14 176.2(7) . .
C12 C13 C14 C9 1.6(10) . .
C10 C9 C14 C13 3.8(9) . .
S1 C9 C14 C13 -177.0(5) . .
